data_7705641
loop_
_publ_author_name
'Kalita, Pankaj'
'Nayak, Prakash'
'Ahmed, Naushad'
'Herrera, Juan Manuel'
'Venkatasubbaiah, Krishnan'
'Colacio, Enrique'
'Chandrasekhar, Vadapalli'

_publ_section_title
;
 Seven-coordinate Ln<sup>III</sup> complexes assembled from a bulky <sup>
 <i>Mes</i> </sup>acacH ligand: their synthesis, structure,
 photoluminescence and SMM behaviour.
;
_journal_issue 43
_journal_name_full 'Dalton transactions (Cambridge, England : 2003)'
_journal_page_first 15404
_journal_page_last 15416
_journal_paper_doi 10.1039/d0dt03054f
_journal_volume 49
_journal_year 2020
_chemical_formula_moiety 'C66 H76 Dy0.091 N O7 Y0.909'
_chemical_formula_sum 'C66 H76 Dy0.09 N O7 Y0.91'
_chemical_formula_weight 1090.81
_space_group_crystal_system monoclinic
_space_group_IT_number 14
_space_group_name_Hall '-P 2ybc'
_space_group_name_H-M_alt 'P 1 21/c 1'
_atom_sites_solution_hydrogens geom
_atom_sites_solution_primary dual
_audit_creation_date 2020-09-17
_audit_creation_method
;
Olex2 1.3-alpha
(compiled 2020.09.11 svn.r3730fd0d for OlexSys, GUI svn.r6159)
;
_audit_update_record
;
2020-09-20 deposited with the CCDC.	2020-10-08 downloaded from the CCDC.
;
_cell_angle_alpha 90
_cell_angle_beta 99.867(3)
_cell_angle_gamma 90
_cell_formula_units_Z 4
_cell_length_a 12.5954(4)
_cell_length_b 23.3723(7)
_cell_length_c 20.4784(6)
_cell_measurement_reflns_used 18204
_cell_measurement_temperature 120.02(10)
_cell_measurement_theta_max 28.7410
_cell_measurement_theta_min 3.0900
_cell_volume 5939.3(3)
_computing_cell_refinement 'CrysAlisPro 1.171.39.29d (Rigaku OD, 2017)'
_computing_data_collection 'CrysAlisPro 1.171.39.29d (Rigaku OD, 2017)'
_computing_data_reduction 'CrysAlisPro 1.171.39.29d (Rigaku OD, 2017)'
_computing_molecular_graphics 'Olex2 1.3-alpha (Dolomanov et al., 2009)'
_computing_publication_material 'Olex2 1.3-alpha (Dolomanov et al., 2009)'
_computing_structure_refinement 'SHELXL 2018/3 (Sheldrick, 2015)'
_computing_structure_solution 'SHELXT 2014/5 (Sheldrick, 2014)'
_diffrn_ambient_environment N~2~
_diffrn_ambient_temperature 120.02(10)
_diffrn_detector 'CCD plate'
_diffrn_measured_fraction_theta_full 0.998
_diffrn_measured_fraction_theta_max 0.886
_diffrn_measurement_details
;
List of Runs (angles in degrees, time in seconds):

  # Type    Start    End  Width  t~exp~   \w     \q     \k     \f   Frames
#--------------------------------------------------------------------------
  1  \w    -41.00 -16.00   0.50    9.89    --    7.10 -37.00-166.00   50
  2  \w      6.00  31.00   0.50    9.89    --    7.10  37.00 -10.00   50
  3  \w    -55.00 -30.00   0.50    9.89    --   -7.50 -37.00-166.00   50
  4  \w     -8.00  17.00   0.50    9.89    --   -7.50  37.00 -10.00   50
  5  \w     50.00  93.00   0.50    9.89    --    7.10  77.00   0.00   86
  6  \w     19.00  92.00   0.50    9.89    --    7.10  57.00 -30.00  146
  7  \w     67.00  94.00   0.50    9.89    --    7.10  77.00 150.00   54
  8  \w     50.00  75.00   0.50    9.89    --    7.10  77.00-120.00   50
  9  \w     51.00  90.00   0.50    9.89    --    7.10  77.00-150.00   78
 10  \w     50.00  93.00   0.50    9.89    --    7.10  77.00  60.00   86
 11  \w    -49.00  -1.00   0.50    9.89    --   -7.50 -77.00 120.00   96
 12  \w    -37.00  36.00   0.50    9.89    --   -7.50  57.00  60.00  146
;
_diffrn_measurement_device 'four-circle diffractometer'
_diffrn_measurement_device_type 'XtaLAB AFC12 (RINC): Kappa single'
_diffrn_measurement_method '\w scans'
_diffrn_orient_matrix_type 'CrysAlisPro convention (1999,Acta A55,543-557)'
_diffrn_orient_matrix_UB_11 0.0125534000
_diffrn_orient_matrix_UB_12 -0.0002841000
_diffrn_orient_matrix_UB_13 0.0351279000
_diffrn_orient_matrix_UB_21 0.0491443000
_diffrn_orient_matrix_UB_22 0.0144078000
_diffrn_orient_matrix_UB_23 -0.0013429000
_diffrn_orient_matrix_UB_31 -0.0263109000
_diffrn_orient_matrix_UB_32 0.0267078000
_diffrn_orient_matrix_UB_33 0.0011297000
_diffrn_radiation_monochromator graphite
_diffrn_radiation_probe x-ray
_diffrn_radiation_type 'Mo K\a'
_diffrn_radiation_wavelength 0.71073
_diffrn_reflns_av_R_equivalents 0.0895
_diffrn_reflns_av_unetI/netI 0.0993
_diffrn_reflns_Laue_measured_fraction_full 0.998
_diffrn_reflns_Laue_measured_fraction_max 0.886
_diffrn_reflns_limit_h_max 17
_diffrn_reflns_limit_h_min -14
_diffrn_reflns_limit_k_max 30
_diffrn_reflns_limit_k_min -31
_diffrn_reflns_limit_l_max 26
_diffrn_reflns_limit_l_min -27
_diffrn_reflns_number 72075
_diffrn_reflns_point_group_measured_fraction_full 0.998
_diffrn_reflns_point_group_measured_fraction_max 0.886
_diffrn_reflns_theta_full 25.242
_diffrn_reflns_theta_max 28.991
_diffrn_reflns_theta_min 2.529
_diffrn_source 'fine-focus sealed X-ray tube'
_diffrn_source_type 'Enhance (Mo) X-ray Source'
_exptl_absorpt_coefficient_mu 1.059
_exptl_absorpt_correction_T_max 1.00000
_exptl_absorpt_correction_T_min 0.08968
_exptl_absorpt_correction_type multi-scan
_exptl_absorpt_process_details
;
CrysAlisPro 1.171.39.29d (Rigaku Oxford Diffraction, 2017)
Empirical absorption correction using spherical harmonics,
 implemented in SCALE3 ABSPACK scaling algorithm.
;
_exptl_crystal_colour colourless
_exptl_crystal_colour_primary colourless
_exptl_crystal_density_diffrn 1.220
_exptl_crystal_description block
_exptl_crystal_F_000 2306
_exptl_crystal_size_max 0.25
_exptl_crystal_size_mid 0.16
_exptl_crystal_size_min 0.1
_refine_diff_density_max 0.544
_refine_diff_density_min -0.686
_refine_diff_density_rms 0.079
_refine_ls_extinction_method none
_refine_ls_goodness_of_fit_ref 1.072
_refine_ls_hydrogen_treatment constr
_refine_ls_matrix_type full
_refine_ls_number_parameters 697
_refine_ls_number_reflns 13977
_refine_ls_number_restraints 0
_refine_ls_restrained_S_all 1.072
_refine_ls_R_factor_all 0.1049
_refine_ls_R_factor_gt 0.0624
_refine_ls_shift/su_max 0.001
_refine_ls_shift/su_mean 0.000
_refine_ls_structure_factor_coef Fsqd
_refine_ls_weighting_details 'w=1/[\s^2^(Fo^2^)+(0.0154P)^2^+10.7323P] where P=(Fo^2^+2Fc^2^)/3'
_refine_ls_weighting_scheme calc
_refine_ls_wR_factor_gt 0.1112
_refine_ls_wR_factor_ref 0.1178
_reflns_Friedel_coverage 0.000
_reflns_number_gt 9527
_reflns_number_total 13977
_reflns_threshold_expression 'I > 2\s(I)'
_cod_data_source_file d0dt03054f2.cif
_cod_data_source_block aj0764
_cod_depositor_comments 'Adding full bibliography for 7705640--7705643.cif.'
_cod_database_code 7705641
_shelx_shelxl_version_number 2018/3
_chemical_oxdiff_formula C10H20N1DyYO6
_shelx_space_group_comment
;
The symmetry employed for this shelxl refinement is uniquely defined
by the following loop, which should always be used as a source of
symmetry information in preference to the above space-group names.
They are only intended as comments.
;
_shelx_estimated_absorpt_t_max 0.902
_shelx_estimated_absorpt_t_min 0.778
_reflns_odcompleteness_completeness 99.65
_reflns_odcompleteness_iscentric 1
_reflns_odcompleteness_theta 26.32
_olex2_refinement_description
;
1. Fixed Uiso
 At 1.2 times of:
  All C(H) groups
 At 1.5 times of:
  All C(H,H,H) groups
2. Shared sites
{Dy1, Y1}
3. Uiso/Uaniso restraints and constraints
Uanis(Dy1) = Uanis(Y1)
4. Others
 Sof(Y1)=1-FVAR(1)
 Sof(Dy1)=FVAR(1)
5.a Aromatic/amide H refined with riding coordinates:
 C2(H2), C5(H5), C8(H8), C10(H10), C15(H15), C17(H17), C21(H21), C23(H23),
 C27(H27), C29(H29), C33(H33), C35(H35), C39(H39), C41(H41), C45(H45), C47(H47)
5.b Idealised Me refined as rotating group:
 C11(H11A,H11B,H11C), C12(H12A,H12B,H12C), C49(H49A,H49B,H49C), C50(H50A,H50B,
 H50C), C51(H51A,H51B,H51C), C52(H52A,H52B,H52C), C53(H53A,H53B,H53C), C54(H54A,
 H54B,H54C), C55(H55A,H55B,H55C), C56(H56A,H56B,H56C), C57(H57A,H57B,H57C),
 C58(H58A,H58B,H58C), C59(H59A,H59B,H59C), C60(H60A,H60B,H60C), C61(H61A,H61B,
 H61C), C62(H62A,H62B,H62C), C63(H63A,H63B,H63C), C64(H64A,H64B,H64C), C65(H65A,
 H65B,H65C), C66(H66A,H66B,H66C)
;
_olex2_submission_special_instructions 'No special instructions were received'
_oxdiff_exptl_absorpt_empirical_details
;
Empirical correction (ABSPACK) includes:
- Absorption correction using spherical harmonics
- Frame scaling
;
_oxdiff_exptl_absorpt_empirical_full_max 7.886
_oxdiff_exptl_absorpt_empirical_full_min 0.417

loop_
_space_group_symop_operation_xyz
'x, y, z'
'-x, y+1/2, -z+1/2'
'-x, -y, -z'
'x, -y-1/2, z-1/2'

loop_
_atom_site_label
_atom_site_type_symbol
_atom_site_fract_x
_atom_site_fract_y
_atom_site_fract_z
_atom_site_U_iso_or_equiv
_atom_site_adp_type
_atom_site_occupancy
_atom_site_site_symmetry_order
_atom_site_calc_flag
_atom_site_refinement_flags_posn
_atom_site_refinement_flags_adp
_atom_site_refinement_flags_occupancy
_atom_site_disorder_assembly
_atom_site_disorder_group
Dy1 Dy 0.40976(2) 0.29327(2) 0.78770(2) 0.01678(9) Uani 0.091(2) 1 d . . P . .
Y1 Y 0.40976(2) 0.29327(2) 0.78770(2) 0.01678(9) Uani 0.909(2) 1 d . . P . .
O1 O 0.47392(18) 0.37339(9) 0.84272(10) 0.0260(5) Uani 1 1 d . . . . .
O2 O 0.50967(18) 0.33996(9) 0.71967(10) 0.0249(5) Uani 1 1 d . . . . .
O3 O 0.25282(17) 0.30870(9) 0.83101(10) 0.0226(5) Uani 1 1 d . . . . .
O4 O 0.28788(18) 0.32398(10) 0.70104(10) 0.0278(5) Uani 1 1 d . . . . .
O5 O 0.32397(17) 0.20501(9) 0.76604(11) 0.0269(5) Uani 1 1 d . . . . .
O6 O 0.54042(17) 0.23238(9) 0.76705(11) 0.0268(5) Uani 1 1 d . . . . .
O7 O 0.45433(18) 0.25393(9) 0.89374(11) 0.0280(5) Uani 1 1 d . . . . .
N1 N 0.4277(2) 0.20589(13) 0.98530(13) 0.0353(7) Uani 1 1 d . . . . .
C1 C 0.5363(3) 0.41491(14) 0.83361(15) 0.0244(7) Uani 1 1 d . . . . .
C2 C 0.5913(3) 0.41889(14) 0.78076(16) 0.0293(8) Uani 1 1 d . . . . .
H2 H 0.642493 0.447662 0.781572 0.035 Uiso 1 1 calc R U . . .
C3 C 0.5740(3) 0.38196(13) 0.72613(15) 0.0229(7) Uani 1 1 d . . . . .
C4 C 0.1877(3) 0.33593(13) 0.69087(15) 0.0235(7) Uani 1 1 d . . . . .
C5 C 0.1213(3) 0.33176(14) 0.73810(16) 0.0274(8) Uani 1 1 d . . . . .
H5 H 0.048830 0.340719 0.725212 0.033 Uiso 1 1 calc R U . . .
C6 C 0.1561(3) 0.31499(13) 0.80379(15) 0.0219(7) Uani 1 1 d . . . . .
C7 C 0.3553(3) 0.15597(14) 0.75125(16) 0.0268(7) Uani 1 1 d . . . . .
C8 C 0.4586(3) 0.14294(15) 0.73868(19) 0.0354(9) Uani 1 1 d . . . . .
H8 H 0.471391 0.105800 0.725686 0.043 Uiso 1 1 calc R U . . .
C9 C 0.5429(3) 0.18184(14) 0.74437(16) 0.0244(7) Uani 1 1 d . . . . .
C10 C 0.3997(3) 0.24241(14) 0.93693(16) 0.0301(8) Uani 1 1 d . . . . .
H10 H 0.333945 0.261072 0.934813 0.036 Uiso 1 1 calc R U . . .
C11 C 0.5284(4) 0.17356(18) 0.9895(2) 0.0532(12) Uani 1 1 d . . . . .
H11A H 0.512318 0.134611 0.976516 0.080 Uiso 1 1 calc R U . . .
H11B H 0.566776 0.174488 1.034217 0.080 Uiso 1 1 calc R U . . .
H11C H 0.571982 0.190399 0.960465 0.080 Uiso 1 1 calc R U . . .
C12 C 0.3586(4) 0.1918(2) 1.0330(2) 0.0592(13) Uani 1 1 d . . . . .
H12A H 0.297839 0.217230 1.027213 0.089 Uiso 1 1 calc R U . . .
H12B H 0.398455 0.195777 1.077106 0.089 Uiso 1 1 calc R U . . .
H12C H 0.333762 0.153065 1.026159 0.089 Uiso 1 1 calc R U . . .
C13 C 0.5470(3) 0.46373(13) 0.88219(15) 0.0246(7) Uani 1 1 d . . . . .
C14 C 0.6376(3) 0.47050(14) 0.93078(16) 0.0292(8) Uani 1 1 d . . . . .
C15 C 0.6443(3) 0.51837(15) 0.97180(17) 0.0352(9) Uani 1 1 d . . . . .
H15 H 0.704281 0.522747 1.004889 0.042 Uiso 1 1 calc R U . . .
C16 C 0.5644(3) 0.55955(14) 0.96474(17) 0.0342(9) Uani 1 1 d . . . . .
C17 C 0.4745(3) 0.55110(14) 0.91693(17) 0.0350(9) Uani 1 1 d . . . . .
H17 H 0.419785 0.578283 0.912053 0.042 Uiso 1 1 calc R U . . .
C18 C 0.4626(3) 0.50325(14) 0.87561(16) 0.0292(8) Uani 1 1 d . . . . .
C19 C 0.6346(3) 0.39248(13) 0.67034(15) 0.0228(7) Uani 1 1 d . . . . .
C20 C 0.5974(3) 0.43330(14) 0.62193(16) 0.0277(8) Uani 1 1 d . . . . .
C21 C 0.6536(3) 0.44079(15) 0.56973(16) 0.0314(8) Uani 1 1 d . . . . .
H21 H 0.629310 0.467834 0.537287 0.038 Uiso 1 1 calc R U . . .
C22 C 0.7445(3) 0.40921(15) 0.56472(16) 0.0312(8) Uani 1 1 d . . . . .
C23 C 0.7806(3) 0.36953(15) 0.61373(17) 0.0304(8) Uani 1 1 d . . . . .
H23 H 0.842061 0.348307 0.610892 0.036 Uiso 1 1 calc R U . . .
C24 C 0.7275(3) 0.36046(14) 0.66713(16) 0.0249(7) Uani 1 1 d . . . . .
C25 C 0.0687(3) 0.30233(14) 0.84373(15) 0.0253(7) Uani 1 1 d . . . . .
C26 C 0.0076(3) 0.25244(14) 0.82829(16) 0.0281(8) Uani 1 1 d . . . . .
C27 C -0.0792(3) 0.24228(16) 0.86069(18) 0.0351(9) Uani 1 1 d . . . . .
H27 H -0.120680 0.209617 0.850021 0.042 Uiso 1 1 calc R U . . .
C28 C -0.1056(3) 0.27913(16) 0.90812(19) 0.0401(10) Uani 1 1 d . . . . .
C29 C -0.0414(3) 0.32718(16) 0.92407(18) 0.0379(9) Uani 1 1 d . . . . .
H29 H -0.057299 0.351925 0.956642 0.045 Uiso 1 1 calc R U . . .
C30 C 0.0461(3) 0.33955(15) 0.89276(16) 0.0299(8) Uani 1 1 d . . . . .
C31 C 0.1416(3) 0.35510(14) 0.62153(15) 0.0249(7) Uani 1 1 d . . . . .
C32 C 0.0960(3) 0.31563(15) 0.57396(17) 0.0355(9) Uani 1 1 d . . . . .
C33 C 0.0625(3) 0.33437(17) 0.50901(17) 0.0393(9) Uani 1 1 d . . . . .
H33 H 0.033044 0.308013 0.476936 0.047 Uiso 1 1 calc R U . . .
C34 C 0.0716(3) 0.39069(17) 0.49087(16) 0.0337(8) Uani 1 1 d . . . . .
C35 C 0.1145(3) 0.42915(16) 0.53942(18) 0.0386(9) Uani 1 1 d . . . . .
H35 H 0.119899 0.467451 0.528144 0.046 Uiso 1 1 calc R U . . .
C36 C 0.1498(3) 0.41236(15) 0.60480(16) 0.0325(8) Uani 1 1 d . . . . .
C37 C 0.2773(3) 0.10650(13) 0.74624(17) 0.0255(7) Uani 1 1 d . . . . .
C38 C 0.2606(3) 0.07865(14) 0.80365(17) 0.0295(8) Uani 1 1 d . . . . .
C39 C 0.1952(3) 0.03024(15) 0.79784(18) 0.0337(8) Uani 1 1 d . . . . .
H39 H 0.183883 0.011452 0.836080 0.040 Uiso 1 1 calc R U . . .
C40 C 0.1468(3) 0.00931(14) 0.73691(19) 0.0328(8) Uani 1 1 d . . . . .
C41 C 0.1640(3) 0.03786(14) 0.68082(18) 0.0326(8) Uani 1 1 d . . . . .
H41 H 0.132119 0.023917 0.639572 0.039 Uiso 1 1 calc R U . . .
C42 C 0.2276(3) 0.08699(14) 0.68376(17) 0.0280(8) Uani 1 1 d . . . . .
C43 C 0.6447(3) 0.16398(13) 0.72116(16) 0.0247(7) Uani 1 1 d . . . . .
C44 C 0.7206(3) 0.12970(14) 0.76050(17) 0.0286(8) Uani 1 1 d . . . . .
C45 C 0.8117(3) 0.11260(15) 0.7354(2) 0.0367(9) Uani 1 1 d . . . . .
H45 H 0.862897 0.089815 0.761319 0.044 Uiso 1 1 calc R U . . .
C46 C 0.8278(3) 0.12876(16) 0.6725(2) 0.0385(9) Uani 1 1 d . . . . .
C47 C 0.7519(3) 0.16350(16) 0.63527(19) 0.0374(9) Uani 1 1 d . . . . .
H47 H 0.762547 0.175140 0.593451 0.045 Uiso 1 1 calc R U . . .
C48 C 0.6598(3) 0.18159(15) 0.65844(17) 0.0301(8) Uani 1 1 d . . . . .
C49 C 0.3622(3) 0.49503(18) 0.8249(2) 0.0472(10) Uani 1 1 d . . . . .
H49A H 0.381087 0.493088 0.781480 0.071 Uiso 1 1 calc R U . . .
H49B H 0.314206 0.526631 0.826893 0.071 Uiso 1 1 calc R U . . .
H49C H 0.327342 0.460108 0.833978 0.071 Uiso 1 1 calc R U . . .
C50 C 0.5758(4) 0.61306(16) 1.00675(19) 0.0486(11) Uani 1 1 d . . . . .
H50A H 0.610814 0.603810 1.050888 0.073 Uiso 1 1 calc R U . . .
H50B H 0.505738 0.628653 1.008155 0.073 Uiso 1 1 calc R U . . .
H50C H 0.618146 0.640708 0.987888 0.073 Uiso 1 1 calc R U . . .
C51 C 0.7266(3) 0.42677(17) 0.9406(2) 0.0459(10) Uani 1 1 d . . . . .
H51A H 0.698004 0.390329 0.950559 0.069 Uiso 1 1 calc R U . . .
H51B H 0.781482 0.438347 0.976623 0.069 Uiso 1 1 calc R U . . .
H51C H 0.756950 0.423734 0.900818 0.069 Uiso 1 1 calc R U . . .
C52 C 0.4973(3) 0.46799(18) 0.6251(2) 0.0484(11) Uani 1 1 d . . . . .
H52A H 0.439514 0.442823 0.631014 0.073 Uiso 1 1 calc R U . . .
H52B H 0.477575 0.489065 0.584597 0.073 Uiso 1 1 calc R U . . .
H52C H 0.511302 0.494165 0.661696 0.073 Uiso 1 1 calc R U . . .
C53 C 0.8031(4) 0.41717(18) 0.50698(19) 0.0487(11) Uani 1 1 d . . . . .
H53A H 0.872932 0.433327 0.522470 0.073 Uiso 1 1 calc R U . . .
H53B H 0.762503 0.442463 0.475140 0.073 Uiso 1 1 calc R U . . .
H53C H 0.811084 0.380797 0.486602 0.073 Uiso 1 1 calc R U . . .
C54 C 0.7702(3) 0.31797(16) 0.72043(18) 0.0359(9) Uani 1 1 d . . . . .
H54A H 0.802953 0.338027 0.759649 0.054 Uiso 1 1 calc R U . . .
H54B H 0.822889 0.293940 0.705336 0.054 Uiso 1 1 calc R U . . .
H54C H 0.711984 0.294828 0.730292 0.054 Uiso 1 1 calc R U . . .
C55 C 0.0805(5) 0.25370(18) 0.5920(2) 0.0696(16) Uani 1 1 d . . . . .
H55A H 0.141281 0.241267 0.623724 0.104 Uiso 1 1 calc R U . . .
H55B H 0.074391 0.230425 0.552922 0.104 Uiso 1 1 calc R U . . .
H55C H 0.016065 0.250161 0.610835 0.104 Uiso 1 1 calc R U . . .
C56 C 0.0337(3) 0.4100(2) 0.42029(18) 0.0492(11) Uani 1 1 d . . . . .
H56A H 0.036805 0.451014 0.418143 0.074 Uiso 1 1 calc R U . . .
H56B H -0.039177 0.397561 0.405811 0.074 Uiso 1 1 calc R U . . .
H56C H 0.079306 0.393796 0.392086 0.074 Uiso 1 1 calc R U . . .
C57 C 0.1965(4) 0.45590(17) 0.6565(2) 0.0550(12) Uani 1 1 d . . . . .
H57A H 0.147460 0.461620 0.687009 0.083 Uiso 1 1 calc R U . . .
H57B H 0.207395 0.491483 0.635191 0.083 Uiso 1 1 calc R U . . .
H57C H 0.264168 0.442221 0.680107 0.083 Uiso 1 1 calc R U . . .
C58 C 0.0338(3) 0.21027(15) 0.77788(18) 0.0366(8) Uani 1 1 d . . . . .
H58A H -0.002450 0.221264 0.734582 0.055 Uiso 1 1 calc R U . . .
H58B H 0.010270 0.172799 0.788281 0.055 Uiso 1 1 calc R U . . .
H58C H 0.110172 0.209835 0.778590 0.055 Uiso 1 1 calc R U . . .
C59 C -0.2013(4) 0.2666(2) 0.9417(3) 0.0648(14) Uani 1 1 d . . . . .
H59A H -0.265653 0.264779 0.908963 0.097 Uiso 1 1 calc R U . . .
H59B H -0.208440 0.296464 0.972878 0.097 Uiso 1 1 calc R U . . .
H59C H -0.190585 0.230666 0.964574 0.097 Uiso 1 1 calc R U . . .
C60 C 0.1139(3) 0.39189(17) 0.91164(19) 0.0433(10) Uani 1 1 d . . . . .
H60A H 0.176940 0.381498 0.942695 0.065 Uiso 1 1 calc R U . . .
H60B H 0.072869 0.419522 0.931534 0.065 Uiso 1 1 calc R U . . .
H60C H 0.135038 0.408073 0.872738 0.065 Uiso 1 1 calc R U . . .
C61 C 0.5777(3) 0.21867(18) 0.61620(18) 0.0444(10) Uani 1 1 d . . . . .
H61A H 0.507812 0.201288 0.612384 0.067 Uiso 1 1 calc R U . . .
H61B H 0.596421 0.222678 0.572925 0.067 Uiso 1 1 calc R U . . .
H61C H 0.576339 0.255701 0.636319 0.067 Uiso 1 1 calc R U . . .
C62 C 0.9256(3) 0.10800(19) 0.6456(3) 0.0603(13) Uani 1 1 d . . . . .
H62A H 0.914779 0.068980 0.631392 0.090 Uiso 1 1 calc R U . . .
H62B H 0.988090 0.110443 0.679707 0.090 Uiso 1 1 calc R U . . .
H62C H 0.935970 0.131396 0.608709 0.090 Uiso 1 1 calc R U . . .
C63 C 0.7045(3) 0.11109(17) 0.82844(19) 0.0439(10) Uani 1 1 d . . . . .
H63A H 0.680326 0.143035 0.851444 0.066 Uiso 1 1 calc R U . . .
H63B H 0.771448 0.097144 0.852789 0.066 Uiso 1 1 calc R U . . .
H63C H 0.651508 0.081199 0.824435 0.066 Uiso 1 1 calc R U . . .
C64 C 0.3128(3) 0.10028(17) 0.87095(19) 0.0469(10) Uani 1 1 d . . . . .
H64A H 0.387924 0.107296 0.870988 0.070 Uiso 1 1 calc R U . . .
H64B H 0.305244 0.072127 0.903977 0.070 Uiso 1 1 calc R U . . .
H64C H 0.278510 0.135184 0.880703 0.070 Uiso 1 1 calc R U . . .
C65 C 0.0746(3) -0.04294(16) 0.7320(2) 0.0512(11) Uani 1 1 d . . . . .
H65A H 0.000765 -0.031331 0.719801 0.077 Uiso 1 1 calc R U . . .
H65B H 0.084295 -0.062087 0.774060 0.077 Uiso 1 1 calc R U . . .
H65C H 0.093048 -0.068495 0.698965 0.077 Uiso 1 1 calc R U . . .
C66 C 0.2411(3) 0.11809(17) 0.62147(18) 0.0439(10) Uani 1 1 d . . . . .
H66A H 0.238214 0.158597 0.628697 0.066 Uiso 1 1 calc R U . . .
H66B H 0.184258 0.107251 0.586172 0.066 Uiso 1 1 calc R U . . .
H66C H 0.309409 0.108273 0.609741 0.066 Uiso 1 1 calc R U . . .

loop_
_atom_site_aniso_label
_atom_site_aniso_U_11
_atom_site_aniso_U_22
_atom_site_aniso_U_33
_atom_site_aniso_U_23
_atom_site_aniso_U_13
_atom_site_aniso_U_12
Dy1 0.01723(14) 0.01426(14) 0.01855(14) -0.00132(12) 0.00220(9) 0.00065(12)
Y1 0.01723(14) 0.01426(14) 0.01855(14) -0.00132(12) 0.00220(9) 0.00065(12)
O1 0.0362(13) 0.0203(12) 0.0231(12) -0.0035(9) 0.0091(10) -0.0041(10)
O2 0.0276(12) 0.0234(12) 0.0246(12) -0.0049(10) 0.0067(10) -0.0045(10)
O3 0.0196(11) 0.0254(12) 0.0215(11) -0.0001(9) -0.0006(9) 0.0045(9)
O4 0.0223(12) 0.0361(14) 0.0249(12) 0.0039(10) 0.0037(10) 0.0032(10)
O5 0.0231(11) 0.0202(12) 0.0384(13) -0.0065(11) 0.0079(10) 0.0024(10)
O6 0.0217(12) 0.0218(12) 0.0368(13) -0.0042(10) 0.0049(10) -0.0009(10)
O7 0.0294(13) 0.0301(13) 0.0243(12) 0.0046(10) 0.0038(10) 0.0018(10)
N1 0.0424(18) 0.0350(17) 0.0256(15) 0.0031(14) -0.0020(13) -0.0070(15)
C1 0.0280(18) 0.0223(17) 0.0225(17) -0.0007(14) 0.0031(14) -0.0007(14)
C2 0.037(2) 0.0248(18) 0.0280(18) -0.0067(15) 0.0099(15) -0.0098(15)
C3 0.0241(17) 0.0218(17) 0.0222(17) 0.0007(13) 0.0021(13) 0.0040(14)
C4 0.0250(18) 0.0203(17) 0.0238(17) -0.0005(13) -0.0001(14) -0.0007(14)
C5 0.0193(17) 0.035(2) 0.0263(17) 0.0029(15) -0.0007(14) 0.0034(15)
C6 0.0245(17) 0.0170(16) 0.0235(16) -0.0016(13) 0.0016(14) 0.0019(13)
C7 0.0243(17) 0.0250(19) 0.0309(18) -0.0043(15) 0.0037(14) -0.0032(14)
C8 0.0275(19) 0.0223(18) 0.060(2) -0.0109(17) 0.0171(18) -0.0005(15)
C9 0.0227(17) 0.0230(18) 0.0275(18) -0.0010(14) 0.0042(14) 0.0021(14)
C10 0.034(2) 0.0263(19) 0.0266(18) -0.0022(15) -0.0036(16) -0.0011(16)
C11 0.064(3) 0.047(3) 0.041(2) 0.007(2) -0.013(2) 0.020(2)
C12 0.065(3) 0.076(3) 0.036(2) 0.008(2) 0.006(2) -0.032(3)
C13 0.0360(19) 0.0170(16) 0.0224(17) 0.0005(13) 0.0092(15) -0.0036(15)
C14 0.036(2) 0.0236(18) 0.0275(18) -0.0020(15) 0.0050(15) -0.0065(15)
C15 0.047(2) 0.030(2) 0.0290(19) -0.0058(16) 0.0069(17) -0.0144(18)
C16 0.058(3) 0.0232(19) 0.0267(19) -0.0048(15) 0.0206(18) -0.0115(18)
C17 0.056(3) 0.0184(18) 0.035(2) 0.0043(15) 0.0213(19) 0.0050(17)
C18 0.041(2) 0.0215(18) 0.0257(18) 0.0025(14) 0.0084(15) 0.0013(16)
C19 0.0255(17) 0.0217(17) 0.0211(16) -0.0026(13) 0.0033(13) -0.0042(14)
C20 0.0306(19) 0.0257(18) 0.0267(18) -0.0008(15) 0.0044(15) -0.0029(15)
C21 0.042(2) 0.0269(19) 0.0241(18) 0.0033(15) 0.0033(16) -0.0062(17)
C22 0.037(2) 0.032(2) 0.0276(18) -0.0069(16) 0.0114(16) -0.0147(16)
C23 0.0236(18) 0.034(2) 0.0345(19) -0.0090(16) 0.0075(15) -0.0056(15)
C24 0.0228(17) 0.0240(18) 0.0270(17) -0.0033(14) 0.0021(14) -0.0052(14)
C25 0.0225(16) 0.030(2) 0.0223(16) 0.0084(14) 0.0019(13) 0.0096(14)
C26 0.0265(18) 0.0309(19) 0.0275(18) 0.0060(15) 0.0061(14) 0.0040(15)
C27 0.033(2) 0.032(2) 0.042(2) 0.0114(17) 0.0119(17) 0.0015(16)
C28 0.043(2) 0.038(2) 0.044(2) 0.0162(18) 0.0227(19) 0.0156(18)
C29 0.049(2) 0.037(2) 0.032(2) 0.0046(17) 0.0187(18) 0.0157(19)
C30 0.032(2) 0.032(2) 0.0247(18) 0.0023(15) 0.0023(15) 0.0068(16)
C31 0.0227(17) 0.0305(19) 0.0207(16) 0.0028(14) 0.0014(13) 0.0033(14)
C32 0.046(2) 0.031(2) 0.0270(19) 0.0008(16) -0.0015(16) 0.0046(17)
C33 0.047(2) 0.044(2) 0.0230(18) -0.0069(17) -0.0031(16) 0.0035(19)
C34 0.0269(19) 0.050(2) 0.0231(18) 0.0085(17) 0.0008(14) 0.0021(17)
C35 0.041(2) 0.036(2) 0.037(2) 0.0133(18) -0.0004(17) -0.0058(18)
C36 0.032(2) 0.035(2) 0.0277(18) 0.0062(16) -0.0029(15) -0.0055(16)
C37 0.0213(17) 0.0182(17) 0.0374(19) -0.0081(15) 0.0059(14) -0.0003(14)
C38 0.0280(19) 0.0245(18) 0.0348(19) -0.0058(15) 0.0020(15) -0.0028(15)
C39 0.033(2) 0.0269(19) 0.040(2) 0.0032(16) 0.0021(16) -0.0003(16)
C40 0.0223(18) 0.0205(18) 0.052(2) -0.0038(17) -0.0049(16) -0.0009(14)
C41 0.0264(19) 0.0266(19) 0.041(2) -0.0110(16) -0.0059(16) 0.0021(15)
C42 0.0226(17) 0.0255(18) 0.0353(19) -0.0071(15) 0.0033(15) 0.0048(14)
C43 0.0190(17) 0.0188(17) 0.0364(19) -0.0073(14) 0.0046(14) -0.0029(13)
C44 0.0233(17) 0.0189(17) 0.042(2) -0.0012(15) 0.0021(15) -0.0006(14)
C45 0.0219(18) 0.0247(19) 0.062(3) -0.0043(18) 0.0023(17) 0.0040(15)
C46 0.0247(19) 0.031(2) 0.061(3) -0.0164(19) 0.0134(18) -0.0012(16)
C47 0.036(2) 0.038(2) 0.041(2) -0.0107(18) 0.0144(18) -0.0045(18)
C48 0.0261(18) 0.0303(19) 0.034(2) -0.0059(16) 0.0050(15) 0.0001(15)
C49 0.049(3) 0.042(2) 0.046(2) -0.0018(19) -0.002(2) 0.012(2)
C50 0.085(3) 0.027(2) 0.041(2) -0.0088(17) 0.029(2) -0.016(2)
C51 0.040(2) 0.040(2) 0.053(3) -0.007(2) -0.0056(19) 0.0003(19)
C52 0.048(3) 0.050(3) 0.049(2) 0.017(2) 0.013(2) 0.018(2)
C53 0.059(3) 0.051(3) 0.042(2) -0.004(2) 0.027(2) -0.014(2)
C54 0.034(2) 0.036(2) 0.037(2) 0.0044(17) 0.0042(17) 0.0050(17)
C55 0.120(5) 0.034(2) 0.044(3) -0.004(2) -0.017(3) -0.004(3)
C56 0.045(2) 0.074(3) 0.027(2) 0.014(2) 0.0004(17) -0.002(2)
C57 0.078(3) 0.037(2) 0.041(2) 0.0083(19) -0.014(2) -0.021(2)
C58 0.040(2) 0.032(2) 0.041(2) -0.0016(18) 0.0125(17) -0.0056(18)
C59 0.072(3) 0.052(3) 0.085(4) 0.017(3) 0.054(3) 0.011(2)
C60 0.047(2) 0.045(2) 0.038(2) -0.0098(18) 0.0070(18) 0.006(2)
C61 0.042(2) 0.055(3) 0.035(2) 0.0012(19) 0.0031(17) 0.009(2)
C62 0.035(2) 0.056(3) 0.095(4) -0.026(3) 0.028(2) 0.001(2)
C63 0.041(2) 0.038(2) 0.052(2) 0.0119(19) 0.0041(19) 0.0051(19)
C64 0.054(3) 0.045(2) 0.040(2) -0.0061(19) 0.0019(19) -0.019(2)
C65 0.045(3) 0.028(2) 0.074(3) 0.002(2) -0.011(2) -0.0126(19)
C66 0.052(3) 0.042(2) 0.040(2) -0.0067(19) 0.0138(19) 0.001(2)

loop_
_atom_type_symbol
_atom_type_description
_atom_type_scat_dispersion_real
_atom_type_scat_dispersion_imag
_atom_type_scat_source
C C 0.0033 0.0016 'International Tables Vol C Tables 4.2.6.8 and 6.1.1.4'
H H 0.0000 0.0000 'International Tables Vol C Tables 4.2.6.8 and 6.1.1.4'
Dy Dy -0.1892 4.4098 'International Tables Vol C Tables 4.2.6.8 and 6.1.1.4'
N N 0.0061 0.0033 'International Tables Vol C Tables 4.2.6.8 and 6.1.1.4'
O O 0.0106 0.0060 'International Tables Vol C Tables 4.2.6.8 and 6.1.1.4'
Y Y -2.7962 3.5667 'International Tables Vol C Tables 4.2.6.8 and 6.1.1.4'

loop_
_geom_angle_atom_site_label_1
_geom_angle_atom_site_label_2
_geom_angle_atom_site_label_3
_geom_angle
_geom_angle_site_symmetry_1
_geom_angle_site_symmetry_3
_geom_angle_publ_flag
O1 Dy1 O2 73.96(7) . . ?
O1 Dy1 O3 86.34(8) . . ?
O1 Dy1 O5 160.02(7) . . ?
O1 Dy1 O6 113.79(8) . . ?
O1 Dy1 O7 81.63(8) . . ?
O2 Dy1 O3 138.03(7) . . ?
O2 Dy1 O5 125.87(7) . . ?
O2 Dy1 O7 132.75(8) . . ?
O3 Dy1 O5 79.27(7) . . ?
O3 Dy1 O7 77.96(7) . . ?
O4 Dy1 O1 105.38(8) . . ?
O4 Dy1 O2 75.07(8) . . ?
O4 Dy1 O3 75.09(7) . . ?
O4 Dy1 O5 84.34(8) . . ?
O4 Dy1 O6 118.07(8) . . ?
O4 Dy1 O7 151.55(8) . . ?
O5 Dy1 O7 81.87(8) . . ?
O6 Dy1 O2 72.30(8) . . ?
O6 Dy1 O3 149.07(8) . . ?
O6 Dy1 O5 74.78(7) . . ?
O6 Dy1 O7 81.95(8) . . ?
C1 O1 Dy1 136.84(19) . . ?
C3 O2 Dy1 135.24(19) . . ?
C6 O3 Dy1 132.05(19) . . ?
C4 O4 Dy1 136.0(2) . . ?
C7 O5 Dy1 133.8(2) . . ?
C9 O6 Dy1 135.6(2) . . ?
C10 O7 Dy1 132.4(2) . . ?
C10 N1 C11 119.9(3) . . ?
C10 N1 C12 122.8(3) . . ?
C12 N1 C11 117.1(3) . . ?
O1 C1 C2 124.5(3) . . ?
O1 C1 C13 117.7(3) . . ?
C2 C1 C13 117.8(3) . . ?
C1 C2 H2 118.2 . . ?
C1 C2 C3 123.6(3) . . ?
C3 C2 H2 118.2 . . ?
O2 C3 C2 124.8(3) . . ?
O2 C3 C19 116.6(3) . . ?
C2 C3 C19 118.5(3) . . ?
O4 C4 C5 124.7(3) . . ?
O4 C4 C31 115.5(3) . . ?
C5 C4 C31 119.8(3) . . ?
C4 C5 H5 117.8 . . ?
C4 C5 C6 124.4(3) . . ?
C6 C5 H5 117.8 . . ?
O3 C6 C5 125.4(3) . . ?
O3 C6 C25 118.6(3) . . ?
C5 C6 C25 116.1(3) . . ?
O5 C7 C8 125.3(3) . . ?
O5 C7 C37 118.9(3) . . ?
C8 C7 C37 115.8(3) . . ?
C7 C8 H8 117.9 . . ?
C9 C8 C7 124.3(3) . . ?
C9 C8 H8 117.9 . . ?
O6 C9 C8 124.9(3) . . ?
O6 C9 C43 116.8(3) . . ?
C8 C9 C43 118.3(3) . . ?
O7 C10 N1 124.8(3) . . ?
O7 C10 H10 117.6 . . ?
N1 C10 H10 117.6 . . ?
N1 C11 H11A 109.5 . . ?
N1 C11 H11B 109.5 . . ?
N1 C11 H11C 109.5 . . ?
H11A C11 H11B 109.5 . . ?
H11A C11 H11C 109.5 . . ?
H11B C11 H11C 109.5 . . ?
N1 C12 H12A 109.5 . . ?
N1 C12 H12B 109.5 . . ?
N1 C12 H12C 109.5 . . ?
H12A C12 H12B 109.5 . . ?
H12A C12 H12C 109.5 . . ?
H12B C12 H12C 109.5 . . ?
C14 C13 C1 122.0(3) . . ?
C14 C13 C18 120.8(3) . . ?
C18 C13 C1 117.2(3) . . ?
C13 C14 C15 118.8(3) . . ?
C13 C14 C51 121.3(3) . . ?
C15 C14 C51 119.9(3) . . ?
C14 C15 H15 119.1 . . ?
C16 C15 C14 121.9(4) . . ?
C16 C15 H15 119.1 . . ?
C15 C16 C50 121.4(4) . . ?
C17 C16 C15 118.0(3) . . ?
C17 C16 C50 120.6(4) . . ?
C16 C17 H17 118.8 . . ?
C16 C17 C18 122.4(3) . . ?
C18 C17 H17 118.8 . . ?
C13 C18 C49 121.2(3) . . ?
C17 C18 C13 118.1(3) . . ?
C17 C18 C49 120.8(3) . . ?
C20 C19 C3 120.0(3) . . ?
C20 C19 C24 120.9(3) . . ?
C24 C19 C3 119.1(3) . . ?
C19 C20 C52 121.2(3) . . ?
C21 C20 C19 118.5(3) . . ?
C21 C20 C52 120.3(3) . . ?
C20 C21 H21 119.1 . . ?
C22 C21 C20 121.9(3) . . ?
C22 C21 H21 119.1 . . ?
C21 C22 C23 118.5(3) . . ?
C21 C22 C53 121.0(3) . . ?
C23 C22 C53 120.5(3) . . ?
C22 C23 H23 119.0 . . ?
C22 C23 C24 122.0(3) . . ?
C24 C23 H23 119.0 . . ?
C19 C24 C54 121.1(3) . . ?
C23 C24 C19 118.2(3) . . ?
C23 C24 C54 120.7(3) . . ?
C26 C25 C6 117.6(3) . . ?
C30 C25 C6 121.7(3) . . ?
C30 C25 C26 120.6(3) . . ?
C25 C26 C58 121.6(3) . . ?
C27 C26 C25 118.6(3) . . ?
C27 C26 C58 119.8(3) . . ?
C26 C27 H27 118.9 . . ?
C28 C27 C26 122.1(4) . . ?
C28 C27 H27 118.9 . . ?
C27 C28 C29 118.0(3) . . ?
C27 C28 C59 120.3(4) . . ?
C29 C28 C59 121.7(4) . . ?
C28 C29 H29 118.9 . . ?
C28 C29 C30 122.1(3) . . ?
C30 C29 H29 118.9 . . ?
C25 C30 C29 118.4(3) . . ?
C25 C30 C60 121.0(3) . . ?
C29 C30 C60 120.5(3) . . ?
C32 C31 C4 120.6(3) . . ?
C36 C31 C4 119.1(3) . . ?
C36 C31 C32 120.3(3) . . ?
C31 C32 C33 118.7(3) . . ?
C31 C32 C55 121.2(3) . . ?
C33 C32 C55 120.1(3) . . ?
C32 C33 H33 119.0 . . ?
C34 C33 C32 122.1(3) . . ?
C34 C33 H33 119.0 . . ?
C33 C34 C35 117.9(3) . . ?
C33 C34 C56 121.1(3) . . ?
C35 C34 C56 121.0(4) . . ?
C34 C35 H35 119.0 . . ?
C34 C35 C36 122.0(3) . . ?
C36 C35 H35 119.0 . . ?
C31 C36 C35 118.9(3) . . ?
C31 C36 C57 120.8(3) . . ?
C35 C36 C57 120.3(3) . . ?
C38 C37 C7 119.5(3) . . ?
C38 C37 C42 120.7(3) . . ?
C42 C37 C7 119.7(3) . . ?
C37 C38 C39 118.8(3) . . ?
C37 C38 C64 120.6(3) . . ?
C39 C38 C64 120.6(3) . . ?
C38 C39 H39 119.1 . . ?
C40 C39 C38 121.9(3) . . ?
C40 C39 H39 119.1 . . ?
C39 C40 C65 120.8(4) . . ?
C41 C40 C39 118.3(3) . . ?
C41 C40 C65 120.9(3) . . ?
C40 C41 H41 118.9 . . ?
C40 C41 C42 122.3(3) . . ?
C42 C41 H41 118.9 . . ?
C37 C42 C66 121.3(3) . . ?
C41 C42 C37 118.1(3) . . ?
C41 C42 C66 120.6(3) . . ?
C44 C43 C9 121.0(3) . . ?
C48 C43 C9 118.0(3) . . ?
C48 C43 C44 121.0(3) . . ?
C43 C44 C45 118.5(3) . . ?
C43 C44 C63 120.9(3) . . ?
C45 C44 C63 120.5(3) . . ?
C44 C45 H45 119.2 . . ?
C46 C45 C44 121.6(3) . . ?
C46 C45 H45 119.2 . . ?
C45 C46 C62 120.5(4) . . ?
C47 C46 C45 118.3(3) . . ?
C47 C46 C62 121.2(4) . . ?
C46 C47 H47 119.0 . . ?
C46 C47 C48 121.9(4) . . ?
C48 C47 H47 119.0 . . ?
C43 C48 C61 120.8(3) . . ?
C47 C48 C43 118.5(3) . . ?
C47 C48 C61 120.7(3) . . ?
C18 C49 H49A 109.5 . . ?
C18 C49 H49B 109.5 . . ?
C18 C49 H49C 109.5 . . ?
H49A C49 H49B 109.5 . . ?
H49A C49 H49C 109.5 . . ?
H49B C49 H49C 109.5 . . ?
C16 C50 H50A 109.5 . . ?
C16 C50 H50B 109.5 . . ?
C16 C50 H50C 109.5 . . ?
H50A C50 H50B 109.5 . . ?
H50A C50 H50C 109.5 . . ?
H50B C50 H50C 109.5 . . ?
C14 C51 H51A 109.5 . . ?
C14 C51 H51B 109.5 . . ?
C14 C51 H51C 109.5 . . ?
H51A C51 H51B 109.5 . . ?
H51A C51 H51C 109.5 . . ?
H51B C51 H51C 109.5 . . ?
C20 C52 H52A 109.5 . . ?
C20 C52 H52B 109.5 . . ?
C20 C52 H52C 109.5 . . ?
H52A C52 H52B 109.5 . . ?
H52A C52 H52C 109.5 . . ?
H52B C52 H52C 109.5 . . ?
C22 C53 H53A 109.5 . . ?
C22 C53 H53B 109.5 . . ?
C22 C53 H53C 109.5 . . ?
H53A C53 H53B 109.5 . . ?
H53A C53 H53C 109.5 . . ?
H53B C53 H53C 109.5 . . ?
C24 C54 H54A 109.5 . . ?
C24 C54 H54B 109.5 . . ?
C24 C54 H54C 109.5 . . ?
H54A C54 H54B 109.5 . . ?
H54A C54 H54C 109.5 . . ?
H54B C54 H54C 109.5 . . ?
C32 C55 H55A 109.5 . . ?
C32 C55 H55B 109.5 . . ?
C32 C55 H55C 109.5 . . ?
H55A C55 H55B 109.5 . . ?
H55A C55 H55C 109.5 . . ?
H55B C55 H55C 109.5 . . ?
C34 C56 H56A 109.5 . . ?
C34 C56 H56B 109.5 . . ?
C34 C56 H56C 109.5 . . ?
H56A C56 H56B 109.5 . . ?
H56A C56 H56C 109.5 . . ?
H56B C56 H56C 109.5 . . ?
C36 C57 H57A 109.5 . . ?
C36 C57 H57B 109.5 . . ?
C36 C57 H57C 109.5 . . ?
H57A C57 H57B 109.5 . . ?
H57A C57 H57C 109.5 . . ?
H57B C57 H57C 109.5 . . ?
C26 C58 H58A 109.5 . . ?
C26 C58 H58B 109.5 . . ?
C26 C58 H58C 109.5 . . ?
H58A C58 H58B 109.5 . . ?
H58A C58 H58C 109.5 . . ?
H58B C58 H58C 109.5 . . ?
C28 C59 H59A 109.5 . . ?
C28 C59 H59B 109.5 . . ?
C28 C59 H59C 109.5 . . ?
H59A C59 H59B 109.5 . . ?
H59A C59 H59C 109.5 . . ?
H59B C59 H59C 109.5 . . ?
C30 C60 H60A 109.5 . . ?
C30 C60 H60B 109.5 . . ?
C30 C60 H60C 109.5 . . ?
H60A C60 H60B 109.5 . . ?
H60A C60 H60C 109.5 . . ?
H60B C60 H60C 109.5 . . ?
C48 C61 H61A 109.5 . . ?
C48 C61 H61B 109.5 . . ?
C48 C61 H61C 109.5 . . ?
H61A C61 H61B 109.5 . . ?
H61A C61 H61C 109.5 . . ?
H61B C61 H61C 109.5 . . ?
C46 C62 H62A 109.5 . . ?
C46 C62 H62B 109.5 . . ?
C46 C62 H62C 109.5 . . ?
H62A C62 H62B 109.5 . . ?
H62A C62 H62C 109.5 . . ?
H62B C62 H62C 109.5 . . ?
C44 C63 H63A 109.5 . . ?
C44 C63 H63B 109.5 . . ?
C44 C63 H63C 109.5 . . ?
H63A C63 H63B 109.5 . . ?
H63A C63 H63C 109.5 . . ?
H63B C63 H63C 109.5 . . ?
C38 C64 H64A 109.5 . . ?
C38 C64 H64B 109.5 . . ?
C38 C64 H64C 109.5 . . ?
H64A C64 H64B 109.5 . . ?
H64A C64 H64C 109.5 . . ?
H64B C64 H64C 109.5 . . ?
C40 C65 H65A 109.5 . . ?
C40 C65 H65B 109.5 . . ?
C40 C65 H65C 109.5 . . ?
H65A C65 H65B 109.5 . . ?
H65A C65 H65C 109.5 . . ?
H65B C65 H65C 109.5 . . ?
C42 C66 H66A 109.5 . . ?
C42 C66 H66B 109.5 . . ?
C42 C66 H66C 109.5 . . ?
H66A C66 H66B 109.5 . . ?
H66A C66 H66C 109.5 . . ?
H66B C66 H66C 109.5 . . ?

loop_
_geom_bond_atom_site_label_1
_geom_bond_atom_site_label_2
_geom_bond_distance
_geom_bond_site_symmetry_2
_geom_bond_publ_flag
Dy1 O1 2.262(2) . ?
Dy1 O2 2.306(2) . ?
Dy1 O3 2.329(2) . ?
Dy1 O4 2.255(2) . ?
Dy1 O5 2.336(2) . ?
Dy1 O6 2.270(2) . ?
Dy1 O7 2.336(2) . ?
O1 C1 1.282(4) . ?
O2 C3 1.265(4) . ?
O3 C6 1.258(4) . ?
O4 C4 1.274(4) . ?
O5 C7 1.266(4) . ?
O6 C9 1.272(4) . ?
O7 C10 1.240(4) . ?
N1 C10 1.309(4) . ?
N1 C11 1.466(5) . ?
N1 C12 1.453(5) . ?
C1 C2 1.384(4) . ?
C1 C13 1.505(4) . ?
C2 H2 0.9300 . ?
C2 C3 1.400(4) . ?
C3 C19 1.500(4) . ?
C4 C5 1.386(4) . ?
C4 C31 1.507(4) . ?
C5 H5 0.9300 . ?
C5 C6 1.398(4) . ?
C6 C25 1.509(4) . ?
C7 C8 1.402(5) . ?
C7 C37 1.510(4) . ?
C8 H8 0.9300 . ?
C8 C9 1.388(5) . ?
C9 C43 1.501(4) . ?
C10 H10 0.9300 . ?
C11 H11A 0.9600 . ?
C11 H11B 0.9600 . ?
C11 H11C 0.9600 . ?
C12 H12A 0.9600 . ?
C12 H12B 0.9600 . ?
C12 H12C 0.9600 . ?
C13 C14 1.388(5) . ?
C13 C18 1.397(5) . ?
C14 C15 1.393(5) . ?
C14 C51 1.505(5) . ?
C15 H15 0.9300 . ?
C15 C16 1.382(5) . ?
C16 C17 1.379(5) . ?
C16 C50 1.511(5) . ?
C17 H17 0.9300 . ?
C17 C18 1.395(5) . ?
C18 C49 1.505(5) . ?
C19 C20 1.398(5) . ?
C19 C24 1.400(4) . ?
C20 C21 1.391(5) . ?
C20 C52 1.509(5) . ?
C21 H21 0.9300 . ?
C21 C22 1.380(5) . ?
C22 C23 1.385(5) . ?
C22 C53 1.509(5) . ?
C23 H23 0.9300 . ?
C23 C24 1.392(5) . ?
C24 C54 1.505(5) . ?
C25 C26 1.403(5) . ?
C25 C30 1.394(5) . ?
C26 C27 1.393(5) . ?
C26 C58 1.504(5) . ?
C27 H27 0.9300 . ?
C27 C28 1.381(5) . ?
C28 C29 1.389(6) . ?
C28 C59 1.516(5) . ?
C29 H29 0.9300 . ?
C29 C30 1.397(5) . ?
C30 C60 1.504(5) . ?
C31 C32 1.392(5) . ?
C31 C36 1.390(5) . ?
C32 C33 1.395(5) . ?
C32 C55 1.515(5) . ?
C33 H33 0.9300 . ?
C33 C34 1.378(5) . ?
C34 C35 1.380(5) . ?
C34 C56 1.512(5) . ?
C35 H35 0.9300 . ?
C35 C36 1.393(5) . ?
C36 C57 1.513(5) . ?
C37 C38 1.391(5) . ?
C37 C42 1.401(5) . ?
C38 C39 1.392(5) . ?
C38 C64 1.509(5) . ?
C39 H39 0.9300 . ?
C39 C40 1.381(5) . ?
C40 C41 1.377(5) . ?
C40 C65 1.516(5) . ?
C41 H41 0.9300 . ?
C41 C42 1.395(5) . ?
C42 C66 1.503(5) . ?
C43 C44 1.393(5) . ?
C43 C48 1.392(5) . ?
C44 C45 1.394(5) . ?
C44 C63 1.504(5) . ?
C45 H45 0.9300 . ?
C45 C46 1.389(5) . ?
C46 C47 1.381(5) . ?
C46 C62 1.513(5) . ?
C47 H47 0.9300 . ?
C47 C48 1.392(5) . ?
C48 C61 1.504(5) . ?
C49 H49A 0.9600 . ?
C49 H49B 0.9600 . ?
C49 H49C 0.9600 . ?
C50 H50A 0.9600 . ?
C50 H50B 0.9600 . ?
C50 H50C 0.9600 . ?
C51 H51A 0.9600 . ?
C51 H51B 0.9600 . ?
C51 H51C 0.9600 . ?
C52 H52A 0.9600 . ?
C52 H52B 0.9600 . ?
C52 H52C 0.9600 . ?
C53 H53A 0.9600 . ?
C53 H53B 0.9600 . ?
C53 H53C 0.9600 . ?
C54 H54A 0.9600 . ?
C54 H54B 0.9600 . ?
C54 H54C 0.9600 . ?
C55 H55A 0.9600 . ?
C55 H55B 0.9600 . ?
C55 H55C 0.9600 . ?
C56 H56A 0.9600 . ?
C56 H56B 0.9600 . ?
C56 H56C 0.9600 . ?
C57 H57A 0.9600 . ?
C57 H57B 0.9600 . ?
C57 H57C 0.9600 . ?
C58 H58A 0.9600 . ?
C58 H58B 0.9600 . ?
C58 H58C 0.9600 . ?
C59 H59A 0.9600 . ?
C59 H59B 0.9600 . ?
C59 H59C 0.9600 . ?
C60 H60A 0.9600 . ?
C60 H60B 0.9600 . ?
C60 H60C 0.9600 . ?
C61 H61A 0.9600 . ?
C61 H61B 0.9600 . ?
C61 H61C 0.9600 . ?
C62 H62A 0.9600 . ?
C62 H62B 0.9600 . ?
C62 H62C 0.9600 . ?
C63 H63A 0.9600 . ?
C63 H63B 0.9600 . ?
C63 H63C 0.9600 . ?
C64 H64A 0.9600 . ?
C64 H64B 0.9600 . ?
C64 H64C 0.9600 . ?
C65 H65A 0.9600 . ?
C65 H65B 0.9600 . ?
C65 H65C 0.9600 . ?
C66 H66A 0.9600 . ?
C66 H66B 0.9600 . ?
C66 H66C 0.9600 . ?

loop_
_geom_torsion_atom_site_label_1
_geom_torsion_atom_site_label_2
_geom_torsion_atom_site_label_3
_geom_torsion_atom_site_label_4
_geom_torsion
_geom_torsion_site_symmetry_1
_geom_torsion_site_symmetry_2
_geom_torsion_site_symmetry_3
_geom_torsion_site_symmetry_4
_geom_torsion_publ_flag
Dy1 O1 C1 C2 -3.9(5) . . . . ?
Dy1 O1 C1 C13 173.5(2) . . . . ?
Dy1 O2 C3 C2 -9.5(5) . . . . ?
Dy1 O2 C3 C19 171.0(2) . . . . ?
Dy1 O3 C6 C5 -21.2(5) . . . . ?
Dy1 O3 C6 C25 157.3(2) . . . . ?
Dy1 O4 C4 C5 -0.4(5) . . . . ?
Dy1 O4 C4 C31 -179.6(2) . . . . ?
Dy1 O5 C7 C8 -5.2(5) . . . . ?
Dy1 O5 C7 C37 174.9(2) . . . . ?
Dy1 O6 C9 C8 -15.8(5) . . . . ?
Dy1 O6 C9 C43 163.1(2) . . . . ?
Dy1 O7 C10 N1 158.9(2) . . . . ?
O1 C1 C2 C3 9.0(6) . . . . ?
O1 C1 C13 C14 104.2(4) . . . . ?
O1 C1 C13 C18 -77.2(4) . . . . ?
O2 C3 C19 C20 97.5(4) . . . . ?
O2 C3 C19 C24 -81.7(4) . . . . ?
O3 C6 C25 C26 -107.4(3) . . . . ?
O3 C6 C25 C30 74.8(4) . . . . ?
O4 C4 C5 C6 1.4(5) . . . . ?
O4 C4 C31 C32 92.1(4) . . . . ?
O4 C4 C31 C36 -84.8(4) . . . . ?
O5 C7 C8 C9 3.7(6) . . . . ?
O5 C7 C37 C38 -81.3(4) . . . . ?
O5 C7 C37 C42 102.5(4) . . . . ?
O6 C9 C43 C44 101.2(4) . . . . ?
O6 C9 C43 C48 -80.3(4) . . . . ?
C1 C2 C3 O2 -2.5(5) . . . . ?
C1 C2 C3 C19 177.0(3) . . . . ?
C1 C13 C14 C15 176.7(3) . . . . ?
C1 C13 C14 C51 -4.6(5) . . . . ?
C1 C13 C18 C17 -175.3(3) . . . . ?
C1 C13 C18 C49 3.9(5) . . . . ?
C2 C1 C13 C14 -78.2(4) . . . . ?
C2 C1 C13 C18 100.3(4) . . . . ?
C2 C3 C19 C20 -82.0(4) . . . . ?
C2 C3 C19 C24 98.8(4) . . . . ?
C3 C19 C20 C21 -178.0(3) . . . . ?
C3 C19 C20 C52 0.9(5) . . . . ?
C3 C19 C24 C23 177.9(3) . . . . ?
C3 C19 C24 C54 -3.1(5) . . . . ?
C4 C5 C6 O3 9.7(5) . . . . ?
C4 C5 C6 C25 -168.8(3) . . . . ?
C4 C31 C32 C33 -174.7(3) . . . . ?
C4 C31 C32 C55 6.5(6) . . . . ?
C4 C31 C36 C35 175.2(3) . . . . ?
C4 C31 C36 C57 -4.7(5) . . . . ?
C5 C4 C31 C32 -87.1(4) . . . . ?
C5 C4 C31 C36 95.9(4) . . . . ?
C5 C6 C25 C26 71.2(4) . . . . ?
C5 C6 C25 C30 -106.6(4) . . . . ?
C6 C25 C26 C27 -174.8(3) . . . . ?
C6 C25 C26 C58 5.1(5) . . . . ?
C6 C25 C30 C29 175.1(3) . . . . ?
C6 C25 C30 C60 -4.8(5) . . . . ?
C7 C8 C9 O6 6.5(6) . . . . ?
C7 C8 C9 C43 -172.4(3) . . . . ?
C7 C37 C38 C39 -174.8(3) . . . . ?
C7 C37 C38 C64 4.8(5) . . . . ?
C7 C37 C42 C41 174.0(3) . . . . ?
C7 C37 C42 C66 -6.5(5) . . . . ?
C8 C7 C37 C38 98.7(4) . . . . ?
C8 C7 C37 C42 -77.4(4) . . . . ?
C8 C9 C43 C44 -79.8(4) . . . . ?
C8 C9 C43 C48 98.7(4) . . . . ?
C9 C43 C44 C45 177.6(3) . . . . ?
C9 C43 C44 C63 -2.0(5) . . . . ?
C9 C43 C48 C47 -177.6(3) . . . . ?
C9 C43 C48 C61 1.6(5) . . . . ?
C11 N1 C10 O7 -2.5(5) . . . . ?
C12 N1 C10 O7 -177.0(3) . . . . ?
C13 C1 C2 C3 -168.4(3) . . . . ?
C13 C14 C15 C16 -1.0(5) . . . . ?
C14 C13 C18 C17 3.3(5) . . . . ?
C14 C13 C18 C49 -177.5(3) . . . . ?
C14 C15 C16 C17 2.3(5) . . . . ?
C14 C15 C16 C50 -176.2(3) . . . . ?
C15 C16 C17 C18 -0.8(5) . . . . ?
C16 C17 C18 C13 -2.0(5) . . . . ?
C16 C17 C18 C49 178.8(3) . . . . ?
C18 C13 C14 C15 -1.8(5) . . . . ?
C18 C13 C14 C51 177.0(3) . . . . ?
C19 C20 C21 C22 -0.1(5) . . . . ?
C20 C19 C24 C23 -1.3(5) . . . . ?
C20 C19 C24 C54 177.8(3) . . . . ?
C20 C21 C22 C23 -0.7(5) . . . . ?
C20 C21 C22 C53 178.8(3) . . . . ?
C21 C22 C23 C24 0.5(5) . . . . ?
C22 C23 C24 C19 0.5(5) . . . . ?
C22 C23 C24 C54 -178.6(3) . . . . ?
C24 C19 C20 C21 1.1(5) . . . . ?
C24 C19 C20 C52 -180.0(3) . . . . ?
C25 C26 C27 C28 -1.2(5) . . . . ?
C26 C25 C30 C29 -2.7(5) . . . . ?
C26 C25 C30 C60 177.5(3) . . . . ?
C26 C27 C28 C29 -1.0(6) . . . . ?
C26 C27 C28 C59 179.5(4) . . . . ?
C27 C28 C29 C30 1.4(6) . . . . ?
C28 C29 C30 C25 0.4(5) . . . . ?
C28 C29 C30 C60 -179.7(3) . . . . ?
C30 C25 C26 C27 3.0(5) . . . . ?
C30 C25 C26 C58 -177.1(3) . . . . ?
C31 C4 C5 C6 -179.4(3) . . . . ?
C31 C32 C33 C34 -1.0(6) . . . . ?
C32 C31 C36 C35 -1.7(5) . . . . ?
C32 C31 C36 C57 178.3(4) . . . . ?
C32 C33 C34 C35 -0.7(6) . . . . ?
C32 C33 C34 C56 -179.4(4) . . . . ?
C33 C34 C35 C36 1.2(6) . . . . ?
C34 C35 C36 C31 0.0(6) . . . . ?
C34 C35 C36 C57 179.9(4) . . . . ?
C36 C31 C32 C33 2.3(5) . . . . ?
C36 C31 C32 C55 -176.5(4) . . . . ?
C37 C7 C8 C9 -176.3(3) . . . . ?
C37 C38 C39 C40 -0.1(5) . . . . ?
C38 C37 C42 C41 -2.1(5) . . . . ?
C38 C37 C42 C66 177.3(3) . . . . ?
C38 C39 C40 C41 -0.4(5) . . . . ?
C38 C39 C40 C65 -179.0(3) . . . . ?
C39 C40 C41 C42 -0.4(5) . . . . ?
C40 C41 C42 C37 1.7(5) . . . . ?
C40 C41 C42 C66 -177.8(3) . . . . ?
C42 C37 C38 C39 1.3(5) . . . . ?
C42 C37 C38 C64 -179.0(3) . . . . ?
C43 C44 C45 C46 -0.2(5) . . . . ?
C44 C43 C48 C47 0.9(5) . . . . ?
C44 C43 C48 C61 -179.9(3) . . . . ?
C44 C45 C46 C47 1.2(5) . . . . ?
C44 C45 C46 C62 -178.0(3) . . . . ?
C45 C46 C47 C48 -1.2(5) . . . . ?
C46 C47 C48 C43 0.1(5) . . . . ?
C46 C47 C48 C61 -179.0(3) . . . . ?
C48 C43 C44 C45 -0.9(5) . . . . ?
C48 C43 C44 C63 179.5(3) . . . . ?
C50 C16 C17 C18 177.8(3) . . . . ?
C51 C14 C15 C16 -179.8(3) . . . . ?
C52 C20 C21 C22 -179.0(3) . . . . ?
C53 C22 C23 C24 -179.0(3) . . . . ?
C55 C32 C33 C34 177.7(4) . . . . ?
C56 C34 C35 C36 179.9(4) . . . . ?
C58 C26 C27 C28 178.9(3) . . . . ?
C59 C28 C29 C30 -179.1(4) . . . . ?
C62 C46 C47 C48 178.0(3) . . . . ?
C63 C44 C45 C46 179.4(3) . . . . ?
C64 C38 C39 C40 -179.7(3) . . . . ?
C65 C40 C41 C42 178.2(3) . . . . ?
